data_7250030
loop_
_publ_author_name
'Recchia, Daniella L.'
'Barton, Benita'
'Hosten, Eric C.'

_publ_section_title
;
 Extremely effective separations of pyridine/picoline mixtures through
 supramolecular chemistry strategies employing
 (4R,5R)-bis(diphenylhydroxymethyl)-2-spiro-1&#x2032;-cyclohexane-1,3-dioxolane
 as the host compound
;
_journal_issue 13
_journal_name_full CrystEngComm
_journal_page_first 1960
_journal_page_last 1976
_journal_paper_doi 10.1039/D5CE00111K
_journal_volume 27
_journal_year 2025
_chemical_absolute_configuration ad
_chemical_formula_moiety 'C34 H34 O4, C6 H7 N'
_chemical_formula_sum 'C40 H41 N O4'
_chemical_formula_weight 599.74
_chemical_name_systematic (4R,5R)-Bis(diphenyldioxymethyl)-2-spiro-1'-cyclohexane-1,3-dioxane
_chemical_temperature_decomposition 351.68
_space_group_crystal_system monoclinic
_space_group_IT_number 4
_space_group_name_Hall 'P 2yb'
_space_group_name_H-M_alt 'P 1 21 1'
_atom_sites_solution_hydrogens geom
_atom_sites_solution_primary dual
_atom_sites_solution_secondary difmap
_audit_creation_method SHELXL-2019/3
_audit_update_record
;
2024-03-18 deposited with the CCDC.	2025-02-26 downloaded from the CCDC.
;
_cell_angle_alpha 90
_cell_angle_beta 92.6305(17)
_cell_angle_gamma 90
_cell_formula_units_Z 4
_cell_length_a 9.3884(4)
_cell_length_b 34.6497(13)
_cell_length_c 10.1379(4)
_cell_measurement_reflns_used 9681
_cell_measurement_temperature 200(2)
_cell_measurement_theta_max 26.34
_cell_measurement_theta_min 2.80
_cell_volume 3294.4(2)
_computing_cell_refinement 'SAINT V8.40B (Bruker AXS LLC, 2019)'
_computing_data_collection 'Bruker Instrument Service V6.2.16'
_computing_data_reduction 'SAINT V8.40B (Bruker AXS LLC, 2019)'
_computing_molecular_graphics 'Ortep-3 for Windows (Farrugia, 2012)'
_computing_publication_material 'PLATON (Spek, 2009) and MERCURY (Macrae, 2008)'
_computing_structure_refinement 'SHELXL-2019/2 (Sheldrick, 2015b)  and ShelXle (H\"ubschle, 2011)'
_computing_structure_solution 'SHELXT-2018/2 (Sheldrick, 2015a)'
_diffrn_ambient_temperature 200(2)
_diffrn_detector 'Bruker PHOTON II 7 detector'
_diffrn_measured_fraction_theta_full 0.998
_diffrn_measured_fraction_theta_max 0.997
_diffrn_measurement_device 'four-circle KAPPA diffractometer'
_diffrn_measurement_device_type 'Bruker D8 QUEST'
_diffrn_measurement_method '\f and \w scans'
_diffrn_radiation_monochromator graphite
_diffrn_radiation_type MoK\a
_diffrn_radiation_wavelength 0.71073
_diffrn_reflns_av_R_equivalents 0.0290
_diffrn_reflns_av_unetI/netI 0.0276
_diffrn_reflns_Laue_measured_fraction_full 0.998
_diffrn_reflns_Laue_measured_fraction_max 0.997
_diffrn_reflns_limit_h_max 11
_diffrn_reflns_limit_h_min -11
_diffrn_reflns_limit_k_max 43
_diffrn_reflns_limit_k_min -43
_diffrn_reflns_limit_l_max 12
_diffrn_reflns_limit_l_min -12
_diffrn_reflns_number 84228
_diffrn_reflns_point_group_measured_fraction_full 0.995
_diffrn_reflns_point_group_measured_fraction_max 0.994
_diffrn_reflns_theta_full 25.242
_diffrn_reflns_theta_max 26.383
_diffrn_reflns_theta_min 2.011
_diffrn_source 'sealed x-ray tube'
_diffrn_source_current 1.4
_diffrn_source_power 70
_diffrn_source_voltage 50
_exptl_absorpt_coefficient_mu 0.077
_exptl_absorpt_correction_T_max 1.0000
_exptl_absorpt_correction_T_min 0.9532
_exptl_absorpt_correction_type numerical
_exptl_absorpt_process_details 'SADABS V2016/2 (Krause, 2015)'
_exptl_crystal_colour colourless
_exptl_crystal_density_diffrn 1.209
_exptl_crystal_density_method 'not measured'
_exptl_crystal_description rod
_exptl_crystal_F_000 1280
_exptl_crystal_recrystallization_method 'Re-crystallisation from solvent: 2-methylpyridine'
_exptl_crystal_size_max 0.479
_exptl_crystal_size_mid 0.324
_exptl_crystal_size_min 0.103
_refine_diff_density_max 0.334
_refine_diff_density_min -0.255
_refine_diff_density_rms 0.043
_refine_ls_abs_structure_details
;
 Flack x determined using 6131 quotients [(I+)-(I-)]/[(I+)+(I-)]
 (Parsons, Flack and Wagner, Acta Cryst. B69 (2013) 249-259).
;
_refine_ls_abs_structure_Flack 0.08(11)
_refine_ls_extinction_coef 0.0035(8)
_refine_ls_extinction_expression Fc^*^=kFc[1+0.001xFc^2^\l^3^/sin(2\q)]^-1/4^
_refine_ls_extinction_method 'SHELXL-2019/2 (Sheldrick 2019)'
_refine_ls_goodness_of_fit_ref 1.068
_refine_ls_hydrogen_treatment constr
_refine_ls_matrix_type full
_refine_ls_number_parameters 845
_refine_ls_number_reflns 13432
_refine_ls_number_restraints 265
_refine_ls_restrained_S_all 1.090
_refine_ls_R_factor_all 0.0431
_refine_ls_R_factor_gt 0.0423
_refine_ls_shift/su_max 0.000
_refine_ls_shift/su_mean 0.000
_refine_ls_structure_factor_coef Fsqd
_refine_ls_weighting_details 'w=1/[\s^2^(Fo^2^)+(0.0618P)^2^+0.8761P] where P=(Fo^2^+2Fc^2^)/3'
_refine_ls_weighting_scheme calc
_refine_ls_wR_factor_gt 0.1135
_refine_ls_wR_factor_ref 0.1142
_reflns_Friedel_coverage 0.960
_reflns_Friedel_fraction_full 0.992
_reflns_Friedel_fraction_max 0.991
_reflns_number_gt 13132
_reflns_number_total 13432
_reflns_threshold_expression 'I > 2\s(I)'
_cod_data_source_file d5ce00111k2.cif
_cod_data_source_block aq121
_cod_depositor_comments 'Adding full bibliography for 7250028--7250031.cif.'
_cod_original_sg_symbol_H-M 'P 21'
_cod_database_code 7250030
_shelx_shelxl_version_number 2019/3
_shelx_space_group_comment
;
The symmetry employed for this shelxl refinement is uniquely defined
by the following loop, which should always be used as a source of
symmetry information in preference to the above space-group names.
They are only intended as comments.
;
_shelx_estimated_absorpt_t_min 0.964
_shelx_estimated_absorpt_t_max 0.992

loop_
_space_group_symop_operation_xyz
'x, y, z'
'-x, y+1/2, -z'

loop_
_atom_site_label
_atom_site_type_symbol
_atom_site_fract_x
_atom_site_fract_y
_atom_site_fract_z
_atom_site_U_iso_or_equiv
_atom_site_adp_type
_atom_site_occupancy
_atom_site_site_symmetry_order
_atom_site_calc_flag
_atom_site_refinement_flags_posn
_atom_site_refinement_flags_adp
_atom_site_refinement_flags_occupancy
_atom_site_disorder_assembly
_atom_site_disorder_group
O11 O 0.3718(2) 0.58258(6) 0.3007(2) 0.0444(5) Uani 1 1 d . . . . .
H11 H 0.417992 0.592582 0.364887 0.067 Uiso 1 1 calc R U . . .
O12 O 0.45743(18) 0.66882(5) 0.11745(16) 0.0296(4) Uani 1 1 d . . . . .
O13 O 0.66318(17) 0.67927(5) 0.23941(17) 0.0285(4) Uani 1 1 d . . . . .
O14 O 0.54535(19) 0.61281(6) 0.49183(17) 0.0325(4) Uani 1 1 d . . . . .
H14 H 0.602274 0.594260 0.502896 0.049 Uiso 1 1 calc R U . . .
O21 O 1.1497(2) 0.91383(6) 0.0539(2) 0.0448(5) Uani 1 1 d . . . . .
H21 H 1.098809 0.904242 0.111446 0.067 Uiso 1 1 calc R U . . .
O22 O 1.05189(19) 0.82949(5) -0.14352(17) 0.0301(4) Uani 1 1 d . . . . .
O23 O 0.85010(18) 0.82055(5) -0.03111(17) 0.0284(4) Uani 1 1 d . . . . .
O24 O 0.99832(19) 0.88055(5) 0.23850(17) 0.0298(4) Uani 1 1 d . . . . .
H24 H 0.946475 0.900238 0.242488 0.045 Uiso 1 1 calc R U . . .
C11 C 0.3784(3) 0.60692(7) 0.1891(2) 0.0289(5) Uani 1 1 d . . . . .
C12 C 0.4457(2) 0.64582(7) 0.2329(2) 0.0252(5) Uani 1 1 d . . . . .
H12 H 0.382659 0.659047 0.295586 0.030 Uiso 1 1 calc R U . . .
C13 C 0.6015(2) 0.64517(7) 0.2919(2) 0.0245(4) Uani 1 1 d . . . . .
H13 H 0.651677 0.622064 0.257362 0.029 Uiso 1 1 calc R U . . .
C14 C 0.6208(2) 0.64587(7) 0.4453(2) 0.0260(5) Uani 1 1 d . . . . .
C21 C 1.1372(3) 0.89134(7) -0.0625(2) 0.0289(5) Uani 1 1 d . . . . .
C22 C 1.0728(2) 0.85147(7) -0.0260(2) 0.0255(4) Uani 1 1 d . . . . .
H22 H 1.140304 0.837604 0.036775 0.031 Uiso 1 1 calc R U . . .
C23 C 0.9221(2) 0.85235(7) 0.0307(2) 0.0239(4) Uani 1 1 d . . . . .
H23 H 0.873227 0.876724 0.001435 0.029 Uiso 1 1 calc R U . . .
C24 C 0.9157(2) 0.84896(7) 0.1835(2) 0.0248(4) Uani 1 1 d . . . . .
C111 C 0.2229(3) 0.61181(8) 0.1367(2) 0.0299(5) Uani 1 1 d . . . . .
C112 C 0.1436(3) 0.57817(9) 0.1195(4) 0.0498(8) Uani 1 1 d . . . . .
H112 H 0.187694 0.553917 0.137159 0.060 Uiso 1 1 calc R U . . .
C113 C 0.0017(4) 0.57944(10) 0.0770(4) 0.0554(9) Uani 1 1 d . . . . .
H113 H -0.050431 0.556101 0.065290 0.066 Uiso 1 1 calc R U . . .
C114 C -0.0650(3) 0.61435(10) 0.0516(3) 0.0431(7) Uani 1 1 d . . . . .
H114 H -0.162807 0.615249 0.023339 0.052 Uiso 1 1 calc R U . . .
C115 C 0.0127(3) 0.64779(10) 0.0677(3) 0.0416(6) Uani 1 1 d . . . . .
H115 H -0.031926 0.671972 0.050143 0.050 Uiso 1 1 calc R U . . .
C116 C 0.1563(3) 0.64666(8) 0.1096(3) 0.0358(6) Uani 1 1 d . . . . .
H116 H 0.208611 0.670019 0.119527 0.043 Uiso 1 1 calc R U . . .
C121 C 0.4658(3) 0.58764(8) 0.0827(3) 0.0375(6) Uani 1 1 d . . . . .
C122 C 0.5521(4) 0.55627(10) 0.1138(4) 0.0567(9) Uani 1 1 d . . . . .
H122 H 0.555719 0.545873 0.200562 0.068 Uiso 1 1 calc R U . . .
C123 C 0.6350(4) 0.53977(13) 0.0150(7) 0.0805(17) Uani 1 1 d . . . . .
H123 H 0.695213 0.518421 0.036463 0.097 Uiso 1 1 calc R U . . .
C124 C 0.6297(4) 0.55405(17) -0.1097(7) 0.0873(19) Uani 1 1 d . . . . .
H124 H 0.685856 0.542648 -0.174859 0.105 Uiso 1 1 calc R U . . .
C125 C 0.5430(5) 0.58505(15) -0.1421(4) 0.0718(13) Uani 1 1 d . . . . .
H125 H 0.539281 0.594986 -0.229481 0.086 Uiso 1 1 calc R U . . .
C126 C 0.4612(4) 0.60174(10) -0.0466(3) 0.0481(8) Uani 1 1 d . . . . .
H126 H 0.401224 0.623025 -0.069513 0.058 Uiso 1 1 calc R U . . .
C131 C 0.5701(2) 0.69581(7) 0.1383(2) 0.0261(5) Uani 1 1 d . . . . .
C132 C 0.6499(3) 0.69887(8) 0.0126(2) 0.0321(5) Uani 1 1 d . . . . .
H13A H 0.677630 0.672697 -0.015930 0.038 Uiso 1 1 calc R U . . .
H13B H 0.738311 0.713964 0.030125 0.038 Uiso 1 1 calc R U . . .
C133 C 0.5606(3) 0.71815(9) -0.0984(3) 0.0379(6) Uani 1 1 d . . . . .
H13C H 0.619079 0.721516 -0.176378 0.046 Uiso 1 1 calc R U . . .
H13D H 0.478511 0.701434 -0.124279 0.046 Uiso 1 1 calc R U . . .
C134 C 0.5069(3) 0.75720(9) -0.0543(3) 0.0426(7) Uani 1 1 d . . . . .
H13E H 0.445517 0.768688 -0.125964 0.051 Uiso 1 1 calc R U . . .
H13F H 0.588937 0.774675 -0.036509 0.051 Uiso 1 1 calc R U . . .
C135 C 0.4223(3) 0.75350(8) 0.0697(3) 0.0384(6) Uani 1 1 d . . . . .
H13G H 0.335306 0.738049 0.049618 0.046 Uiso 1 1 calc R U . . .
H13H H 0.392346 0.779459 0.098407 0.046 Uiso 1 1 calc R U . . .
C136 C 0.5110(3) 0.73418(8) 0.1817(3) 0.0307(5) Uani 1 1 d . . . . .
H13I H 0.590683 0.751397 0.210345 0.037 Uiso 1 1 calc R U . . .
H13J H 0.450686 0.730077 0.258098 0.037 Uiso 1 1 calc R U . . .
C141 C 0.7773(3) 0.64246(7) 0.4944(2) 0.0278(5) Uani 1 1 d . . . . .
C142 C 0.8053(3) 0.63845(9) 0.6299(3) 0.0363(6) Uani 1 1 d . . . . .
H142 H 0.728871 0.639734 0.688001 0.044 Uiso 1 1 calc R U . . .
C143 C 0.9422(3) 0.63264(10) 0.6811(3) 0.0455(7) Uani 1 1 d . . . . .
H143 H 0.959150 0.629789 0.773660 0.055 Uiso 1 1 calc R U . . .
C144 C 1.0548(3) 0.63095(10) 0.5983(3) 0.0464(7) Uani 1 1 d . . . . .
H144 H 1.148853 0.626366 0.633465 0.056 Uiso 1 1 calc R U . . .
C145 C 1.0298(3) 0.63599(10) 0.4635(3) 0.0445(7) Uani 1 1 d . . . . .
H145 H 1.107164 0.635582 0.406410 0.053 Uiso 1 1 calc R U . . .
C146 C 0.8914(3) 0.64166(9) 0.4118(3) 0.0347(6) Uani 1 1 d . . . . .
H146 H 0.874802 0.644994 0.319320 0.042 Uiso 1 1 calc R U . . .
C151 C 0.5528(3) 0.68192(8) 0.5024(2) 0.0301(5) Uani 1 1 d . . . . .
C152 C 0.6223(3) 0.71717(8) 0.4985(2) 0.0335(5) Uani 1 1 d . . . . .
H152 H 0.715540 0.718635 0.466122 0.040 Uiso 1 1 calc R U . . .
C153 C 0.5555(4) 0.75050(9) 0.5421(3) 0.0452(7) Uani 1 1 d . . . . .
H153 H 0.602294 0.774743 0.537846 0.054 Uiso 1 1 calc R U . . .
C154 C 0.4204(4) 0.74809(12) 0.5918(3) 0.0546(9) Uani 1 1 d . . . . .
H154 H 0.374352 0.770732 0.621090 0.065 Uiso 1 1 calc R U . . .
C155 C 0.3534(3) 0.71289(12) 0.5985(3) 0.0528(9) Uani 1 1 d . . . . .
H155 H 0.261975 0.711190 0.634515 0.063 Uiso 1 1 calc R U . . .
C156 C 0.4185(3) 0.68003(10) 0.5533(3) 0.0410(6) Uani 1 1 d . . . . .
H156 H 0.370733 0.655905 0.557103 0.049 Uiso 1 1 calc R U . . .
C211 C 1.2894(3) 0.88818(7) -0.1125(2) 0.0297(5) Uani 1 1 d . . . . .
C212 C 1.3459(3) 0.85560(8) -0.1696(3) 0.0403(6) Uani 1 1 d . . . . .
H212 H 1.289326 0.832980 -0.179989 0.048 Uiso 1 1 calc R U . . .
C213 C 1.4853(3) 0.85569(10) -0.2120(3) 0.0461(7) Uani 1 1 d . . . . .
H213 H 1.522685 0.833136 -0.250900 0.055 Uiso 1 1 calc R U . . .
C214 C 1.5691(3) 0.88815(10) -0.1979(3) 0.0442(7) Uani 1 1 d . . . . .
H214 H 1.663511 0.888258 -0.227750 0.053 Uiso 1 1 calc R U . . .
C215 C 1.5141(4) 0.92038(10) -0.1400(4) 0.0510(8) Uani 1 1 d . . . . .
H215 H 1.571592 0.942802 -0.128546 0.061 Uiso 1 1 calc R U . . .
C216 C 1.3759(3) 0.92051(9) -0.0982(3) 0.0448(7) Uani 1 1 d . . . . .
H216 H 1.339581 0.943161 -0.059041 0.054 Uiso 1 1 calc R U . . .
C221 C 1.0407(3) 0.91216(8) -0.1661(3) 0.0378(6) Uani 1 1 d . . . . .
C222 C 1.0347(4) 0.90080(10) -0.2975(3) 0.0502(8) Uani 1 1 d . . . . .
H222 H 1.090775 0.879652 -0.324531 0.060 Uiso 1 1 calc R U . . .
C223 C 0.9462(5) 0.92032(14) -0.3909(5) 0.0806(16) Uani 1 1 d . . . . .
H223 H 0.943338 0.912233 -0.480534 0.097 Uiso 1 1 calc R U . . .
C224 C 0.8649(5) 0.95051(17) -0.3552(8) 0.101(2) Uani 1 1 d . . . . .
H224 H 0.806000 0.963601 -0.419350 0.121 Uiso 1 1 calc R U . . .
C225 C 0.8683(4) 0.96199(14) -0.2264(9) 0.095(2) Uani 1 1 d . . . . .
H225 H 0.810043 0.982924 -0.201236 0.114 Uiso 1 1 calc R U . . .
C226 C 0.9569(4) 0.94328(10) -0.1296(5) 0.0607(10) Uani 1 1 d . . . . .
H226 H 0.959326 0.951828 -0.040521 0.073 Uiso 1 1 calc R U . . .
C231 C 0.9349(2) 0.80391(7) -0.1305(2) 0.0246(5) Uani 1 1 d . . . . .
C232 C 0.9866(3) 0.76416(7) -0.0875(2) 0.0298(5) Uani 1 1 d . . . . .
H23A H 0.904010 0.748322 -0.063346 0.036 Uiso 1 1 calc R U . . .
H23B H 1.051516 0.766684 -0.008169 0.036 Uiso 1 1 calc R U . . .
C233 C 1.0651(3) 0.74372(8) -0.1970(3) 0.0345(5) Uani 1 1 d . . . . .
H23C H 1.155182 0.757516 -0.212202 0.041 Uiso 1 1 calc R U . . .
H23D H 1.089225 0.717078 -0.168666 0.041 Uiso 1 1 calc R U . . .
C234 C 0.9737(3) 0.74245(9) -0.3251(3) 0.0389(6) Uani 1 1 d . . . . .
H23E H 1.027844 0.729915 -0.394888 0.047 Uiso 1 1 calc R U . . .
H23F H 0.887020 0.726903 -0.311914 0.047 Uiso 1 1 calc R U . . .
C235 C 0.9313(3) 0.78257(9) -0.3685(3) 0.0364(6) Uani 1 1 d . . . . .
H23G H 0.870815 0.781132 -0.450942 0.044 Uiso 1 1 calc R U . . .
H23H H 1.017774 0.797617 -0.387008 0.044 Uiso 1 1 calc R U . . .
C236 C 0.8494(3) 0.80301(8) -0.2617(2) 0.0311(5) Uani 1 1 d . . . . .
H23I H 0.827412 0.829759 -0.290235 0.037 Uiso 1 1 calc R U . . .
H23J H 0.758014 0.789456 -0.250035 0.037 Uiso 1 1 calc R U . . .
C241 C 0.9846(3) 0.81174(7) 0.2356(2) 0.0263(5) Uani 1 1 d . . . . .
C242 C 1.1246(3) 0.81104(8) 0.2845(3) 0.0346(6) Uani 1 1 d . . . . .
H242 H 1.178700 0.834221 0.288040 0.042 Uiso 1 1 calc R U . . .
C243 C 1.1869(3) 0.77664(10) 0.3286(3) 0.0438(7) Uani 1 1 d . . . . .
H243 H 1.283010 0.776396 0.362212 0.053 Uiso 1 1 calc R U . . .
C244 C 1.1086(4) 0.74281(9) 0.3234(3) 0.0444(7) Uani 1 1 d . . . . .
H244 H 1.151147 0.719289 0.352902 0.053 Uiso 1 1 calc R U . . .
C245 C 0.9688(3) 0.74320(8) 0.2754(3) 0.0396(6) Uani 1 1 d . . . . .
H245 H 0.915076 0.719966 0.271991 0.048 Uiso 1 1 calc R U . . .
C246 C 0.9070(3) 0.77738(8) 0.2324(3) 0.0313(5) Uani 1 1 d . . . . .
H246 H 0.810401 0.777500 0.200186 0.038 Uiso 1 1 calc R U . . .
C251 C 0.7638(3) 0.85255(7) 0.2317(2) 0.0280(5) Uani 1 1 d . . . . .
C252 C 0.7497(3) 0.85553(9) 0.3680(3) 0.0355(6) Uani 1 1 d . . . . .
H252 H 0.831876 0.853813 0.425888 0.043 Uiso 1 1 calc R U . . .
C253 C 0.6175(3) 0.86095(10) 0.4193(3) 0.0475(7) Uani 1 1 d . . . . .
H253 H 0.609579 0.863398 0.512018 0.057 Uiso 1 1 calc R U . . .
C254 C 0.4969(3) 0.86284(11) 0.3367(3) 0.0509(8) Uani 1 1 d . . . . .
H254 H 0.406150 0.866817 0.372096 0.061 Uiso 1 1 calc R U . . .
C255 C 0.5089(3) 0.85893(10) 0.2029(3) 0.0465(7) Uani 1 1 d . . . . .
H255 H 0.425644 0.859706 0.146057 0.056 Uiso 1 1 calc R U . . .
C256 C 0.6415(3) 0.85386(9) 0.1494(3) 0.0353(6) Uani 1 1 d . . . . .
H256 H 0.648334 0.851291 0.056584 0.042 Uiso 1 1 calc R U . . .
C31 C 0.9676(3) 0.98174(7) 0.2553(3) 0.0664(11) Uani 1 1 d DG U . . .
N3 N 0.8740(3) 0.95084(6) 0.2394(2) 0.0515(7) Uani 1 1 d DG U . . .
C32 C 0.7350(3) 0.95706(10) 0.1909(4) 0.0963(17) Uani 1 1 d DG U . . .
H32 H 0.671007 0.935938 0.180000 0.116 Uiso 1 1 calc R U . . .
C33 C 0.6897(4) 0.99417(13) 0.1582(5) 0.146(3) Uani 1 1 d DG U . . .
H33 H 0.594700 0.998425 0.124983 0.176 Uiso 1 1 calc R U . . .
C34 C 0.7833(6) 1.02507(9) 0.1741(5) 0.145(3) Uani 1 1 d DG U . . .
H34 H 0.752335 1.050442 0.151727 0.174 Uiso 1 1 calc R U . . .
C35 C 0.9223(5) 1.01886(6) 0.2226(5) 0.124(2) Uani 1 1 d DG U . . .
H35 H 0.986281 1.039973 0.233487 0.149 Uiso 1 1 calc R U . . .
C36 C 1.1122(6) 0.97290(14) 0.2972(6) 0.0852(14) Uani 1 1 d D U . . .
H36A H 1.112925 0.951857 0.361832 0.128 Uiso 1 1 calc R U . . .
H36B H 1.157097 0.995815 0.337703 0.128 Uiso 1 1 calc R U . . .
H36C H 1.165309 0.965003 0.220701 0.128 Uiso 1 1 calc R U . . .
C41 C 0.7465(4) 0.51835(12) 0.4178(5) 0.0496(15) Uani 0.615(8) 1 d DG . P A 1
N4 N 0.6466(5) 0.53707(10) 0.4921(5) 0.0416(15) Uani 0.615(8) 1 d DG . P A 1
C42 C 0.5325(5) 0.51660(15) 0.5398(6) 0.065(2) Uani 0.615(8) 1 d DG . P A 1
H42 H 0.464308 0.529400 0.590612 0.078 Uiso 0.615(8) 1 calc R U P A 1
C43 C 0.5182(5) 0.47741(14) 0.5131(6) 0.078(2) Uani 0.615(8) 1 d DG . P A 1
H43 H 0.440229 0.463421 0.545689 0.093 Uiso 0.615(8) 1 calc R U P A 1
C44 C 0.6180(6) 0.45869(10) 0.4387(6) 0.083(3) Uani 0.615(8) 1 d DG . P A 1
H44 H 0.608261 0.431903 0.420511 0.100 Uiso 0.615(8) 1 calc R U P A 1
C45 C 0.7322(6) 0.47916(12) 0.3911(6) 0.077(3) Uani 0.615(8) 1 d DG . P A 1
H45 H 0.800376 0.466364 0.340258 0.092 Uiso 0.615(8) 1 calc R U P A 1
C46 C 0.8690(9) 0.5396(2) 0.3746(9) 0.081(2) Uani 0.615(8) 1 d D . P A 1
H46A H 0.928763 0.522433 0.323661 0.122 Uiso 0.615(8) 1 calc R U P A 1
H46B H 0.836656 0.561313 0.319183 0.122 Uiso 0.615(8) 1 calc R U P A 1
H46C H 0.924505 0.549287 0.451853 0.122 Uiso 0.615(8) 1 calc R U P A 1
C51 C 0.5655(9) 0.5161(2) 0.4853(8) 0.051(3) Uani 0.385(8) 1 d DG U P A 2
N5 N 0.6635(10) 0.5462(2) 0.4830(9) 0.058(3) Uani 0.385(8) 1 d DG U P A 2
C52 C 0.7910(9) 0.5412(3) 0.4206(10) 0.081(4) Uani 0.385(8) 1 d DG U P A 2
H52 H 0.857958 0.561756 0.418964 0.097 Uiso 0.385(8) 1 calc R U P A 2
C53 C 0.8206(10) 0.5062(3) 0.3605(10) 0.099(4) Uani 0.385(8) 1 d DG U P A 2
H53 H 0.907702 0.502878 0.317823 0.119 Uiso 0.385(8) 1 calc R U P A 2
C54 C 0.7226(13) 0.4762(3) 0.3628(12) 0.110(6) Uani 0.385(8) 1 d DG U P A 2
H54 H 0.742798 0.452299 0.321756 0.132 Uiso 0.385(8) 1 calc R U P A 2
C55 C 0.5951(11) 0.4811(2) 0.4252(11) 0.091(4) Uani 0.385(8) 1 d DG U P A 2
H55 H 0.528148 0.460598 0.426831 0.109 Uiso 0.385(8) 1 calc R U P A 2
C56 C 0.4247(12) 0.5238(3) 0.5415(11) 0.063(3) Uani 0.385(8) 1 d D U P A 2
H56A H 0.366764 0.500289 0.536945 0.095 Uiso 0.385(8) 1 calc R U P A 2
H56B H 0.438828 0.531887 0.633873 0.095 Uiso 0.385(8) 1 calc R U P A 2
H56C H 0.375719 0.544363 0.490862 0.095 Uiso 0.385(8) 1 calc R U P A 2

loop_
_atom_site_aniso_label
_atom_site_aniso_U_11
_atom_site_aniso_U_22
_atom_site_aniso_U_33
_atom_site_aniso_U_23
_atom_site_aniso_U_13
_atom_site_aniso_U_12
O11 0.0512(12) 0.0434(11) 0.0372(10) 0.0141(9) -0.0122(9) -0.0184(9)
O12 0.0287(9) 0.0351(9) 0.0246(8) 0.0055(7) -0.0043(7) -0.0079(7)
O13 0.0245(8) 0.0338(9) 0.0268(8) 0.0081(7) -0.0023(6) -0.0053(7)
O14 0.0333(9) 0.0378(10) 0.0266(8) 0.0055(7) 0.0033(7) -0.0068(7)
O21 0.0532(13) 0.0432(11) 0.0395(11) -0.0156(9) 0.0173(9) -0.0224(9)
O22 0.0325(9) 0.0319(9) 0.0265(8) -0.0057(7) 0.0087(7) -0.0109(7)
O23 0.0246(8) 0.0344(9) 0.0265(8) -0.0095(7) 0.0049(6) -0.0051(7)
O24 0.0333(9) 0.0287(9) 0.0271(8) -0.0042(7) -0.0013(7) -0.0042(7)
C11 0.0282(12) 0.0310(12) 0.0272(11) 0.0011(9) -0.0021(9) -0.0042(10)
C12 0.0235(11) 0.0315(12) 0.0205(10) 0.0017(9) 0.0006(8) -0.0026(9)
C13 0.0221(10) 0.0304(12) 0.0211(10) 0.0021(9) 0.0013(8) -0.0014(9)
C14 0.0232(11) 0.0340(12) 0.0209(11) 0.0017(9) 0.0023(8) -0.0024(9)
C21 0.0289(12) 0.0273(12) 0.0307(12) -0.0014(9) 0.0033(10) -0.0053(9)
C22 0.0260(11) 0.0271(11) 0.0234(10) 0.0002(9) 0.0026(8) -0.0016(9)
C23 0.0233(10) 0.0256(11) 0.0228(10) -0.0011(8) 0.0005(8) -0.0011(9)
C24 0.0246(10) 0.0271(11) 0.0226(11) -0.0015(9) -0.0003(8) -0.0014(9)
C111 0.0272(12) 0.0379(13) 0.0247(11) -0.0025(10) 0.0023(9) -0.0066(10)
C112 0.0391(16) 0.0383(16) 0.071(2) -0.0013(14) -0.0074(15) -0.0082(13)
C113 0.0393(17) 0.0520(19) 0.074(2) -0.0049(16) -0.0074(16) -0.0162(14)
C114 0.0250(12) 0.0643(19) 0.0395(15) -0.0058(13) -0.0029(11) -0.0059(12)
C115 0.0292(13) 0.0540(17) 0.0413(15) -0.0011(13) -0.0030(11) 0.0031(12)
C116 0.0274(12) 0.0420(14) 0.0378(14) -0.0007(11) 0.0010(10) -0.0052(11)
C121 0.0271(12) 0.0387(14) 0.0467(15) -0.0129(12) 0.0003(11) -0.0075(10)
C122 0.0372(16) 0.0476(18) 0.084(3) -0.0238(17) -0.0118(16) 0.0028(13)
C123 0.0350(18) 0.062(2) 0.143(5) -0.055(3) -0.009(2) 0.0051(16)
C124 0.042(2) 0.105(4) 0.117(4) -0.076(4) 0.029(2) -0.023(2)
C125 0.061(2) 0.091(3) 0.065(2) -0.042(2) 0.0281(19) -0.038(2)
C126 0.0493(17) 0.0547(18) 0.0412(16) -0.0164(14) 0.0126(13) -0.0187(15)
C131 0.0212(11) 0.0339(12) 0.0228(11) 0.0045(9) -0.0019(8) -0.0035(9)
C132 0.0308(13) 0.0400(14) 0.0257(12) 0.0050(10) 0.0055(10) 0.0014(10)
C133 0.0417(15) 0.0481(16) 0.0242(12) 0.0087(11) 0.0035(10) 0.0008(12)
C134 0.0472(16) 0.0415(15) 0.0387(15) 0.0130(12) -0.0030(12) 0.0021(13)
C135 0.0354(14) 0.0365(14) 0.0429(15) 0.0035(12) -0.0017(11) 0.0047(11)
C136 0.0273(12) 0.0346(13) 0.0301(12) -0.0007(10) 0.0008(9) -0.0023(10)
C141 0.0277(12) 0.0314(12) 0.0242(11) 0.0023(9) -0.0009(9) 0.0003(9)
C142 0.0333(13) 0.0515(16) 0.0242(12) 0.0044(11) 0.0035(10) -0.0038(12)
C143 0.0419(16) 0.0632(19) 0.0306(14) 0.0112(13) -0.0079(12) -0.0031(14)
C144 0.0308(14) 0.0594(19) 0.0479(17) 0.0135(14) -0.0101(12) 0.0007(13)
C145 0.0281(13) 0.0621(19) 0.0436(16) 0.0107(14) 0.0047(11) 0.0034(12)
C146 0.0281(12) 0.0488(15) 0.0272(12) 0.0056(11) 0.0018(10) 0.0025(11)
C151 0.0265(12) 0.0433(14) 0.0201(11) -0.0041(10) -0.0041(9) 0.0019(10)
C152 0.0339(13) 0.0415(14) 0.0244(12) -0.0057(10) -0.0053(10) 0.0015(11)
C153 0.0583(18) 0.0425(16) 0.0331(14) -0.0098(12) -0.0186(13) 0.0105(14)
C154 0.0532(19) 0.073(2) 0.0356(15) -0.0213(15) -0.0159(13) 0.0335(18)
C155 0.0308(14) 0.087(3) 0.0398(16) -0.0179(16) -0.0035(12) 0.0166(16)
C156 0.0293(13) 0.0640(19) 0.0296(13) -0.0112(13) 0.0004(10) 0.0018(13)
C211 0.0296(12) 0.0332(12) 0.0263(11) 0.0052(9) 0.0013(9) -0.0040(10)
C212 0.0375(14) 0.0365(14) 0.0477(16) -0.0038(12) 0.0122(12) -0.0078(12)
C213 0.0386(15) 0.0438(16) 0.0572(18) 0.0002(14) 0.0163(13) -0.0001(13)
C214 0.0293(14) 0.0537(18) 0.0502(17) 0.0145(14) 0.0087(12) -0.0041(12)
C215 0.0402(16) 0.0475(18) 0.066(2) 0.0043(15) 0.0094(15) -0.0176(14)
C216 0.0385(15) 0.0379(15) 0.0590(19) -0.0008(13) 0.0111(13) -0.0074(12)
C221 0.0275(13) 0.0343(13) 0.0515(16) 0.0134(12) -0.0001(11) -0.0073(10)
C222 0.0552(19) 0.0461(17) 0.0476(17) 0.0148(14) -0.0153(14) -0.0199(14)
C223 0.081(3) 0.080(3) 0.076(3) 0.043(2) -0.038(2) -0.046(3)
C224 0.061(3) 0.080(3) 0.156(6) 0.071(4) -0.045(3) -0.021(2)
C225 0.040(2) 0.054(2) 0.191(7) 0.057(3) 0.010(3) 0.0065(18)
C226 0.0410(17) 0.0409(17) 0.101(3) 0.0220(18) 0.0166(18) 0.0030(13)
C231 0.0214(11) 0.0302(11) 0.0225(11) -0.0026(9) 0.0043(8) -0.0035(9)
C232 0.0300(12) 0.0321(12) 0.0276(12) -0.0007(9) 0.0046(9) -0.0007(10)
C233 0.0338(13) 0.0342(13) 0.0360(13) -0.0027(11) 0.0058(10) 0.0051(10)
C234 0.0375(14) 0.0445(15) 0.0350(14) -0.0144(12) 0.0051(11) 0.0023(12)
C235 0.0364(14) 0.0488(16) 0.0241(12) -0.0059(11) 0.0028(10) -0.0011(12)
C236 0.0308(12) 0.0374(13) 0.0250(12) -0.0049(10) -0.0005(9) 0.0037(10)
C241 0.0279(12) 0.0312(12) 0.0199(10) 0.0014(9) 0.0028(9) 0.0031(9)
C242 0.0287(12) 0.0443(15) 0.0309(12) 0.0049(11) 0.0015(10) 0.0016(11)
C243 0.0343(14) 0.0583(18) 0.0385(15) 0.0083(13) -0.0020(12) 0.0124(13)
C244 0.0553(18) 0.0432(16) 0.0351(14) 0.0105(12) 0.0080(12) 0.0180(14)
C245 0.0568(17) 0.0331(13) 0.0298(13) 0.0038(11) 0.0103(12) 0.0004(12)
C246 0.0330(13) 0.0322(12) 0.0289(12) 0.0010(10) 0.0038(10) -0.0034(10)
C251 0.0282(11) 0.0286(12) 0.0273(11) -0.0014(9) 0.0036(9) 0.0021(9)
C252 0.0349(13) 0.0454(15) 0.0262(12) -0.0033(11) 0.0011(10) 0.0001(11)
C253 0.0447(16) 0.068(2) 0.0313(14) -0.0077(14) 0.0115(12) 0.0007(14)
C254 0.0317(14) 0.071(2) 0.0513(18) -0.0123(16) 0.0158(13) 0.0038(14)
C255 0.0288(13) 0.063(2) 0.0471(17) -0.0087(15) 0.0002(12) 0.0055(13)
C256 0.0278(12) 0.0497(15) 0.0285(12) -0.0048(11) 0.0016(10) 0.0026(11)
C31 0.099(3) 0.0392(17) 0.064(2) -0.0073(15) 0.033(2) -0.0024(18)
N3 0.0588(17) 0.0443(14) 0.0512(15) -0.0030(12) 0.0012(13) 0.0119(12)
C32 0.084(3) 0.123(4) 0.082(3) -0.009(3) 0.006(3) 0.055(3)
C33 0.148(6) 0.170(6) 0.122(5) 0.021(5) 0.009(5) 0.110(5)
C34 0.189(7) 0.103(5) 0.149(6) 0.053(4) 0.056(5) 0.080(5)
C35 0.183(6) 0.061(3) 0.135(5) 0.016(3) 0.076(5) 0.018(4)
C36 0.105(4) 0.067(3) 0.083(3) -0.019(2) -0.002(3) -0.026(3)
C41 0.052(3) 0.045(3) 0.052(3) 0.000(3) -0.002(2) 0.017(2)
N4 0.047(3) 0.034(2) 0.044(3) 0.002(2) 0.005(2) 0.007(2)
C42 0.070(5) 0.055(4) 0.072(6) 0.004(4) 0.008(4) -0.008(3)
C43 0.089(5) 0.057(4) 0.085(5) 0.011(3) -0.016(4) -0.024(3)
C44 0.118(6) 0.036(3) 0.093(6) -0.009(3) -0.034(5) -0.006(3)
C45 0.108(6) 0.052(4) 0.068(5) -0.023(3) -0.020(4) 0.036(4)
C46 0.071(5) 0.076(5) 0.101(6) 0.007(4) 0.044(4) 0.013(4)
C51 0.065(6) 0.037(4) 0.050(6) 0.002(4) -0.023(4) 0.010(4)
N5 0.065(6) 0.055(5) 0.056(6) 0.017(4) 0.016(5) 0.015(4)
C52 0.085(7) 0.076(7) 0.083(7) 0.034(6) 0.023(6) 0.037(6)
C53 0.096(8) 0.115(9) 0.088(8) 0.010(7) 0.010(7) 0.068(7)
C54 0.125(10) 0.107(10) 0.093(9) -0.021(8) -0.039(7) 0.046(8)
C55 0.120(8) 0.065(6) 0.084(8) -0.028(6) -0.038(6) 0.026(6)
C56 0.065(6) 0.059(6) 0.065(6) 0.013(4) -0.001(5) -0.019(5)

loop_
_atom_type_symbol
_atom_type_description
_atom_type_scat_dispersion_real
_atom_type_scat_dispersion_imag
_atom_type_scat_source
C C 0.0033 0.0016 'International Tables Vol C Tables 4.2.6.8 and 6.1.1.4'
H H 0.0000 0.0000 'International Tables Vol C Tables 4.2.6.8 and 6.1.1.4'
N N 0.0061 0.0033 'International Tables Vol C Tables 4.2.6.8 and 6.1.1.4'
O O 0.0106 0.0060 'International Tables Vol C Tables 4.2.6.8 and 6.1.1.4'

loop_
_exptl_crystal_face_index_h
_exptl_crystal_face_index_k
_exptl_crystal_face_index_l
_exptl_crystal_face_perp_dist
-4.00 1.00 4.00 0.1310
-3.00 -4.00 0.00 0.2140
-3.00 -1.00 -3.00 0.1680
-2.00 2.00 1.00 0.1470
-1.00 4.00 4.00 0.0770
-1.00 0.00 -3.00 0.0970
-1.00 4.00 -2.00 0.0870
0.00 -1.00 4.00 0.0470
0.00 4.00 1.00 0.0390
0.00 -4.00 -1.00 0.1320
0.00 1.00 -2.00 0.0470
0.00 2.00 -1.00 0.0350
0.00 -1.00 0.00 0.1610
0.00 1.00 0.00 0.0510
0.00 -2.00 -1.00 0.1110
0.00 -4.00 1.00 0.1290
1.00 4.00 3.00 0.0930
1.00 -3.00 1.00 0.2140
1.00 -3.00 -4.00 0.1230
1.00 3.00 -3.00 0.0880
2.00 -2.00 -1.00 0.2430
3.00 2.00 1.00 0.2020
4.00 1.00 0.00 0.2320

loop_
_geom_angle_atom_site_label_1
_geom_angle_atom_site_label_2
_geom_angle_atom_site_label_3
_geom_angle
_geom_angle_site_symmetry_1
_geom_angle_site_symmetry_3
_geom_angle_publ_flag
C11 O11 H11 109.5 . . ?
C131 O12 C12 109.33(17) . . ?
C13 O13 C131 110.64(17) . . ?
C14 O14 H14 109.5 . . ?
C21 O21 H21 109.5 . . ?
C22 O22 C231 109.53(17) . . ?
C23 O23 C231 110.66(17) . . ?
C24 O24 H24 109.5 . . ?
O11 C11 C121 110.3(2) . . ?
O11 C11 C111 105.4(2) . . ?
C121 C11 C111 109.5(2) . . ?
O11 C11 C12 108.84(19) . . ?
C121 C11 C12 110.9(2) . . ?
C111 C11 C12 111.8(2) . . ?
O12 C12 C11 107.35(18) . . ?
O12 C12 C13 102.57(17) . . ?
C11 C12 C13 117.6(2) . . ?
O12 C12 H12 109.6 . . ?
C11 C12 H12 109.6 . . ?
C13 C12 H12 109.6 . . ?
O13 C13 C12 103.58(17) . . ?
O13 C13 C14 109.17(18) . . ?
C12 C13 C14 116.62(18) . . ?
O13 C13 H13 109.1 . . ?
C12 C13 H13 109.1 . . ?
C14 C13 H13 109.1 . . ?
O14 C14 C151 107.81(19) . . ?
O14 C14 C141 108.10(19) . . ?
C151 C14 C141 110.5(2) . . ?
O14 C14 C13 106.21(18) . . ?
C151 C14 C13 111.08(19) . . ?
C141 C14 C13 112.89(18) . . ?
O21 C21 C221 109.6(2) . . ?
O21 C21 C211 105.7(2) . . ?
C221 C21 C211 109.5(2) . . ?
O21 C21 C22 108.0(2) . . ?
C221 C21 C22 110.9(2) . . ?
C211 C21 C22 113.0(2) . . ?
O22 C22 C23 103.18(17) . . ?
O22 C22 C21 108.44(18) . . ?
C23 C22 C21 116.12(19) . . ?
O22 C22 H22 109.6 . . ?
C23 C22 H22 109.6 . . ?
C21 C22 H22 109.6 . . ?
O23 C23 C22 104.16(17) . . ?
O23 C23 C24 109.91(18) . . ?
C22 C23 C24 116.39(18) . . ?
O23 C23 H23 108.7 . . ?
C22 C23 H23 108.7 . . ?
C24 C23 H23 108.7 . . ?
O24 C24 C241 107.28(18) . . ?
O24 C24 C251 107.89(18) . . ?
C241 C24 C251 110.09(19) . . ?
O24 C24 C23 106.47(18) . . ?
C241 C24 C23 111.87(19) . . ?
C251 C24 C23 112.94(18) . . ?
C116 C111 C112 118.2(2) . . ?
C116 C111 C11 125.3(2) . . ?
C112 C111 C11 116.4(2) . . ?
C113 C112 C111 121.0(3) . . ?
C113 C112 H112 119.5 . . ?
C111 C112 H112 119.5 . . ?
C114 C113 C112 120.6(3) . . ?
C114 C113 H113 119.7 . . ?
C112 C113 H113 119.7 . . ?
C115 C114 C113 118.9(3) . . ?
C115 C114 H114 120.6 . . ?
C113 C114 H114 120.6 . . ?
C114 C115 C116 120.8(3) . . ?
C114 C115 H115 119.6 . . ?
C116 C115 H115 119.6 . . ?
C111 C116 C115 120.5(3) . . ?
C111 C116 H116 119.7 . . ?
C115 C116 H116 119.7 . . ?
C122 C121 C126 118.7(3) . . ?
C122 C121 C11 120.5(3) . . ?
C126 C121 C11 120.8(3) . . ?
C121 C122 C123 119.4(5) . . ?
C121 C122 H122 120.3 . . ?
C123 C122 H122 120.3 . . ?
C124 C123 C122 120.9(4) . . ?
C124 C123 H123 119.5 . . ?
C122 C123 H123 119.5 . . ?
C123 C124 C125 120.2(4) . . ?
C123 C124 H124 119.9 . . ?
C125 C124 H124 119.9 . . ?
C124 C125 C126 119.9(5) . . ?
C124 C125 H125 120.1 . . ?
C126 C125 H125 120.1 . . ?
C125 C126 C121 120.9(4) . . ?
C125 C126 H126 119.6 . . ?
C121 C126 H126 119.6 . . ?
O12 C131 O13 105.55(18) . . ?
O12 C131 C132 108.4(2) . . ?
O13 C131 C132 108.73(19) . . ?
O12 C131 C136 109.92(19) . . ?
O13 C131 C136 111.26(19) . . ?
C132 C131 C136 112.7(2) . . ?
C131 C132 C133 112.0(2) . . ?
C131 C132 H13A 109.2 . . ?
C133 C132 H13A 109.2 . . ?
C131 C132 H13B 109.2 . . ?
C133 C132 H13B 109.2 . . ?
H13A C132 H13B 107.9 . . ?
C134 C133 C132 110.6(2) . . ?
C134 C133 H13C 109.5 . . ?
C132 C133 H13C 109.5 . . ?
C134 C133 H13D 109.5 . . ?
C132 C133 H13D 109.5 . . ?
H13C C133 H13D 108.1 . . ?
C133 C134 C135 111.2(2) . . ?
C133 C134 H13E 109.4 . . ?
C135 C134 H13E 109.4 . . ?
C133 C134 H13F 109.4 . . ?
C135 C134 H13F 109.4 . . ?
H13E C134 H13F 108.0 . . ?
C134 C135 C136 111.3(2) . . ?
C134 C135 H13G 109.4 . . ?
C136 C135 H13G 109.4 . . ?
C134 C135 H13H 109.4 . . ?
C136 C135 H13H 109.4 . . ?
H13G C135 H13H 108.0 . . ?
C131 C136 C135 111.3(2) . . ?
C131 C136 H13I 109.4 . . ?
C135 C136 H13I 109.4 . . ?
C131 C136 H13J 109.4 . . ?
C135 C136 H13J 109.4 . . ?
H13I C136 H13J 108.0 . . ?
C146 C141 C142 118.4(2) . . ?
C146 C141 C14 123.9(2) . . ?
C142 C141 C14 117.6(2) . . ?
C143 C142 C141 121.1(3) . . ?
C143 C142 H142 119.5 . . ?
C141 C142 H142 119.5 . . ?
C142 C143 C144 120.3(3) . . ?
C142 C143 H143 119.9 . . ?
C144 C143 H143 119.9 . . ?
C143 C144 C145 119.5(3) . . ?
C143 C144 H144 120.2 . . ?
C145 C144 H144 120.2 . . ?
C144 C145 C146 120.2(3) . . ?
C144 C145 H145 119.9 . . ?
C146 C145 H145 119.9 . . ?
C141 C146 C145 120.5(2) . . ?
C141 C146 H146 119.8 . . ?
C145 C146 H146 119.8 . . ?
C156 C151 C152 119.4(3) . . ?
C156 C151 C14 120.4(3) . . ?
C152 C151 C14 120.2(2) . . ?
C151 C152 C153 120.0(3) . . ?
C151 C152 H152 120.0 . . ?
C153 C152 H152 120.0 . . ?
C154 C153 C152 119.8(3) . . ?
C154 C153 H153 120.1 . . ?
C152 C153 H153 120.1 . . ?
C155 C154 C153 119.9(3) . . ?
C155 C154 H154 120.0 . . ?
C153 C154 H154 120.0 . . ?
C154 C155 C156 120.3(3) . . ?
C154 C155 H155 119.8 . . ?
C156 C155 H155 119.8 . . ?
C155 C156 C151 120.6(3) . . ?
C155 C156 H156 119.7 . . ?
C151 C156 H156 119.7 . . ?
C212 C211 C216 117.9(2) . . ?
C212 C211 C21 125.0(2) . . ?
C216 C211 C21 117.1(2) . . ?
C211 C212 C213 120.6(3) . . ?
C211 C212 H212 119.7 . . ?
C213 C212 H212 119.7 . . ?
C214 C213 C212 120.6(3) . . ?
C214 C213 H213 119.7 . . ?
C212 C213 H213 119.7 . . ?
C215 C214 C213 119.0(3) . . ?
C215 C214 H214 120.5 . . ?
C213 C214 H214 120.5 . . ?
C214 C215 C216 120.6(3) . . ?
C214 C215 H215 119.7 . . ?
C216 C215 H215 119.7 . . ?
C215 C216 C211 121.2(3) . . ?
C215 C216 H216 119.4 . . ?
C211 C216 H216 119.4 . . ?
C222 C221 C226 118.4(3) . . ?
C222 C221 C21 121.4(3) . . ?
C226 C221 C21 120.3(3) . . ?
C221 C222 C223 120.5(4) . . ?
C221 C222 H222 119.7 . . ?
C223 C222 H222 119.7 . . ?
C224 C223 C222 121.0(5) . . ?
C224 C223 H223 119.5 . . ?
C222 C223 H223 119.5 . . ?
C223 C224 C225 119.6(4) . . ?
C223 C224 H224 120.2 . . ?
C225 C224 H224 120.2 . . ?
C224 C225 C226 121.1(5) . . ?
C224 C225 H225 119.4 . . ?
C226 C225 H225 119.4 . . ?
C221 C226 C225 119.5(5) . . ?
C221 C226 H226 120.3 . . ?
C225 C226 H226 120.3 . . ?
O22 C231 O23 105.69(18) . . ?
O22 C231 C232 110.75(19) . . ?
O23 C231 C232 110.07(19) . . ?
O22 C231 C236 108.10(19) . . ?
O23 C231 C236 109.54(19) . . ?
C232 C231 C236 112.5(2) . . ?
C231 C232 C233 111.6(2) . . ?
C231 C232 H23A 109.3 . . ?
C233 C232 H23A 109.3 . . ?
C231 C232 H23B 109.3 . . ?
C233 C232 H23B 109.3 . . ?
H23A C232 H23B 108.0 . . ?
C234 C233 C232 111.1(2) . . ?
C234 C233 H23C 109.4 . . ?
C232 C233 H23C 109.4 . . ?
C234 C233 H23D 109.4 . . ?
C232 C233 H23D 109.4 . . ?
H23C C233 H23D 108.0 . . ?
C235 C234 C233 110.7(2) . . ?
C235 C234 H23E 109.5 . . ?
C233 C234 H23E 109.5 . . ?
C235 C234 H23F 109.5 . . ?
C233 C234 H23F 109.5 . . ?
H23E C234 H23F 108.1 . . ?
C234 C235 C236 110.8(2) . . ?
C234 C235 H23G 109.5 . . ?
C236 C235 H23G 109.5 . . ?
C234 C235 H23H 109.5 . . ?
C236 C235 H23H 109.5 . . ?
H23G C235 H23H 108.1 . . ?
C231 C236 C235 111.4(2) . . ?
C231 C236 H23I 109.3 . . ?
C235 C236 H23I 109.3 . . ?
C231 C236 H23J 109.3 . . ?
C235 C236 H23J 109.3 . . ?
H23I C236 H23J 108.0 . . ?
C242 C241 C246 118.7(2) . . ?
C242 C241 C24 121.3(2) . . ?
C246 C241 C24 120.1(2) . . ?
C241 C242 C243 120.5(3) . . ?
C241 C242 H242 119.7 . . ?
C243 C242 H242 119.7 . . ?
C244 C243 C242 119.9(3) . . ?
C244 C243 H243 120.0 . . ?
C242 C243 H243 120.0 . . ?
C245 C244 C243 120.1(3) . . ?
C245 C244 H244 120.0 . . ?
C243 C244 H244 120.0 . . ?
C244 C245 C246 120.0(3) . . ?
C244 C245 H245 120.0 . . ?
C246 C245 H245 120.0 . . ?
C245 C246 C241 120.9(3) . . ?
C245 C246 H246 119.6 . . ?
C241 C246 H246 119.6 . . ?
C256 C251 C252 118.5(2) . . ?
C256 C251 C24 124.5(2) . . ?
C252 C251 C24 116.9(2) . . ?
C253 C252 C251 120.7(3) . . ?
C253 C252 H252 119.6 . . ?
C251 C252 H252 119.6 . . ?
C254 C253 C252 120.3(3) . . ?
C254 C253 H253 119.8 . . ?
C252 C253 H253 119.8 . . ?
C255 C254 C253 119.6(3) . . ?
C255 C254 H254 120.2 . . ?
C253 C254 H254 120.2 . . ?
C254 C255 C256 120.9(3) . . ?
C254 C255 H255 119.6 . . ?
C256 C255 H255 119.6 . . ?
C251 C256 C255 120.0(2) . . ?
C251 C256 H256 120.0 . . ?
C255 C256 H256 120.0 . . ?
N3 C31 C35 120.0 . . ?
N3 C31 C36 117.0(3) . . ?
C35 C31 C36 122.8(3) . . ?
C32 N3 C31 120.0 . . ?
N3 C32 C33 120.0 . . ?
N3 C32 H32 120.0 . . ?
C33 C32 H32 120.0 . . ?
C34 C33 C32 120.0 . . ?
C34 C33 H33 120.0 . . ?
C32 C33 H33 120.0 . . ?
C33 C34 C35 120.0 . . ?
C33 C34 H34 120.0 . . ?
C35 C34 H34 120.0 . . ?
C34 C35 C31 120.0 . . ?
C34 C35 H35 120.0 . . ?
C31 C35 H35 120.0 . . ?
C31 C36 H36A 109.5 . . ?
C31 C36 H36B 109.5 . . ?
H36A C36 H36B 109.5 . . ?
C31 C36 H36C 109.5 . . ?
H36A C36 H36C 109.5 . . ?
H36B C36 H36C 109.5 . . ?
N4 C41 C45 120.0 . . ?
N4 C41 C46 119.4(4) . . ?
C45 C41 C46 120.5(4) . . ?
C42 N4 C41 120.0 . . ?
N4 C42 C43 120.0 . . ?
N4 C42 H42 120.0 . . ?
C43 C42 H42 120.0 . . ?
C44 C43 C42 120.0 . . ?
C44 C43 H43 120.0 . . ?
C42 C43 H43 120.0 . . ?
C43 C44 C45 120.0 . . ?
C43 C44 H44 120.0 . . ?
C45 C44 H44 120.0 . . ?
C44 C45 C41 120.0 . . ?
C44 C45 H45 120.0 . . ?
C41 C45 H45 120.0 . . ?
C41 C46 H46A 109.5 . . ?
C41 C46 H46B 109.5 . . ?
H46A C46 H46B 109.5 . . ?
C41 C46 H46C 109.5 . . ?
H46A C46 H46C 109.5 . . ?
H46B C46 H46C 109.5 . . ?
N5 C51 C55 120.0 . . ?
N5 C51 C56 118.2(7) . . ?
C55 C51 C56 121.5(7) . . ?
C52 N5 C51 120.0 . . ?
N5 C52 C53 120.0 . . ?
N5 C52 H52 120.0 . . ?
C53 C52 H52 120.0 . . ?
C52 C53 C54 120.0 . . ?
C52 C53 H53 120.0 . . ?
C54 C53 H53 120.0 . . ?
C55 C54 C53 120.0 . . ?
C55 C54 H54 120.0 . . ?
C53 C54 H54 120.0 . . ?
C54 C55 C51 120.0 . . ?
C54 C55 H55 120.0 . . ?
C51 C55 H55 120.0 . . ?
C51 C56 H56A 109.5 . . ?
C51 C56 H56B 109.5 . . ?
H56A C56 H56B 109.5 . . ?
C51 C56 H56C 109.5 . . ?
H56A C56 H56C 109.5 . . ?
H56B C56 H56C 109.5 . . ?

loop_
_geom_bond_atom_site_label_1
_geom_bond_atom_site_label_2
_geom_bond_distance
_geom_bond_site_symmetry_2
_geom_bond_publ_flag
O11 C11 1.415(3) . ?
O11 H11 0.8400 . ?
O12 C131 1.421(3) . ?
O12 C12 1.424(3) . ?
O13 C13 1.429(3) . ?
O13 C131 1.435(3) . ?
O14 C14 1.438(3) . ?
O14 H14 0.8400 . ?
O21 C21 1.414(3) . ?
O21 H21 0.8400 . ?
O22 C22 1.420(3) . ?
O22 C231 1.422(3) . ?
O23 C23 1.423(3) . ?
O23 C231 1.434(3) . ?
O24 C24 1.439(3) . ?
O24 H24 0.8400 . ?
C11 C121 1.537(4) . ?
C11 C111 1.540(3) . ?
C11 C12 1.545(3) . ?
C12 C13 1.555(3) . ?
C12 H12 1.0000 . ?
C13 C14 1.557(3) . ?
C13 H13 1.0000 . ?
C14 C151 1.529(4) . ?
C14 C141 1.534(3) . ?
C21 C221 1.535(4) . ?
C21 C211 1.542(3) . ?
C21 C22 1.559(3) . ?
C22 C23 1.551(3) . ?
C22 H22 1.0000 . ?
C23 C24 1.557(3) . ?
C23 H23 1.0000 . ?
C24 C241 1.526(3) . ?
C24 C251 1.534(3) . ?
C111 C116 1.382(4) . ?
C111 C112 1.390(4) . ?
C112 C113 1.382(5) . ?
C112 H112 0.9500 . ?
C113 C114 1.381(5) . ?
C113 H113 0.9500 . ?
C114 C115 1.375(5) . ?
C114 H114 0.9500 . ?
C115 C116 1.395(4) . ?
C115 H115 0.9500 . ?
C116 H116 0.9500 . ?
C121 C122 1.383(5) . ?
C121 C126 1.398(5) . ?
C122 C123 1.416(6) . ?
C122 H122 0.9500 . ?
C123 C124 1.356(9) . ?
C123 H123 0.9500 . ?
C124 C125 1.378(8) . ?
C124 H124 0.9500 . ?
C125 C126 1.389(5) . ?
C125 H125 0.9500 . ?
C126 H126 0.9500 . ?
C131 C132 1.512(3) . ?
C131 C136 1.514(4) . ?
C132 C133 1.526(4) . ?
C132 H13A 0.9900 . ?
C132 H13B 0.9900 . ?
C133 C134 1.518(4) . ?
C133 H13C 0.9900 . ?
C133 H13D 0.9900 . ?
C134 C135 1.523(4) . ?
C134 H13E 0.9900 . ?
C134 H13F 0.9900 . ?
C135 C136 1.531(4) . ?
C135 H13G 0.9900 . ?
C135 H13H 0.9900 . ?
C136 H13I 0.9900 . ?
C136 H13J 0.9900 . ?
C141 C146 1.390(4) . ?
C141 C142 1.394(3) . ?
C142 C143 1.378(4) . ?
C142 H142 0.9500 . ?
C143 C144 1.381(5) . ?
C143 H143 0.9500 . ?
C144 C145 1.387(4) . ?
C144 H144 0.9500 . ?
C145 C146 1.393(4) . ?
C145 H145 0.9500 . ?
C146 H146 0.9500 . ?
C151 C156 1.386(4) . ?
C151 C152 1.386(4) . ?
C152 C153 1.396(4) . ?
C152 H152 0.9500 . ?
C153 C154 1.388(5) . ?
C153 H153 0.9500 . ?
C154 C155 1.376(6) . ?
C154 H154 0.9500 . ?
C155 C156 1.380(5) . ?
C155 H155 0.9500 . ?
C156 H156 0.9500 . ?
C211 C212 1.386(4) . ?
C211 C216 1.388(4) . ?
C212 C213 1.396(4) . ?
C212 H212 0.9500 . ?
C213 C214 1.376(4) . ?
C213 H213 0.9500 . ?
C214 C215 1.373(5) . ?
C214 H214 0.9500 . ?
C215 C216 1.383(5) . ?
C215 H215 0.9500 . ?
C216 H216 0.9500 . ?
C221 C222 1.388(5) . ?
C221 C226 1.395(5) . ?
C222 C223 1.404(5) . ?
C222 H222 0.9500 . ?
C223 C224 1.354(9) . ?
C223 H223 0.9500 . ?
C224 C225 1.364(10) . ?
C224 H224 0.9500 . ?
C225 C226 1.414(7) . ?
C225 H225 0.9500 . ?
C226 H226 0.9500 . ?
C231 C232 1.518(3) . ?
C231 C236 1.521(3) . ?
C232 C233 1.533(3) . ?
C232 H23A 0.9900 . ?
C232 H23B 0.9900 . ?
C233 C234 1.525(4) . ?
C233 H23C 0.9900 . ?
C233 H23D 0.9900 . ?
C234 C235 1.506(4) . ?
C234 H23E 0.9900 . ?
C234 H23F 0.9900 . ?
C235 C236 1.530(3) . ?
C235 H23G 0.9900 . ?
C235 H23H 0.9900 . ?
C236 H23I 0.9900 . ?
C236 H23J 0.9900 . ?
C241 C242 1.384(4) . ?
C241 C246 1.395(4) . ?
C242 C243 1.392(4) . ?
C242 H242 0.9500 . ?
C243 C244 1.383(5) . ?
C243 H243 0.9500 . ?
C244 C245 1.378(5) . ?
C244 H244 0.9500 . ?
C245 C246 1.381(4) . ?
C245 H245 0.9500 . ?
C246 H246 0.9500 . ?
C251 C256 1.389(4) . ?
C251 C252 1.398(3) . ?
C252 C253 1.380(4) . ?
C252 H252 0.9500 . ?
C253 C254 1.378(5) . ?
C253 H253 0.9500 . ?
C254 C255 1.373(5) . ?
C254 H254 0.9500 . ?
C255 C256 1.391(4) . ?
C255 H255 0.9500 . ?
C256 H256 0.9500 . ?
C31 N3 1.3900 . ?
C31 C35 1.3900 . ?
C31 C36 1.437(6) . ?
N3 C32 1.3900 . ?
C32 C33 1.3900 . ?
C32 H32 0.9500 . ?
C33 C34 1.3900 . ?
C33 H33 0.9500 . ?
C34 C35 1.3900 . ?
C34 H34 0.9500 . ?
C35 H35 0.9500 . ?
C36 H36A 0.9800 . ?
C36 H36B 0.9800 . ?
C36 H36C 0.9800 . ?
C41 N4 1.3900 . ?
C41 C45 1.3900 . ?
C41 C46 1.450(8) . ?
N4 C42 1.3900 . ?
C42 C43 1.3900 . ?
C42 H42 0.9500 . ?
C43 C44 1.3900 . ?
C43 H43 0.9500 . ?
C44 C45 1.3900 . ?
C44 H44 0.9500 . ?
C45 H45 0.9500 . ?
C46 H46A 0.9800 . ?
C46 H46B 0.9800 . ?
C46 H46C 0.9800 . ?
C51 N5 1.3900 . ?
C51 C55 1.3900 . ?
C51 C56 1.488(12) . ?
N5 C52 1.3900 . ?
C52 C53 1.3900 . ?
C52 H52 0.9500 . ?
C53 C54 1.3900 . ?
C53 H53 0.9500 . ?
C54 C55 1.3900 . ?
C54 H54 0.9500 . ?
C55 H55 0.9500 . ?
C56 H56A 0.9800 . ?
C56 H56B 0.9800 . ?
C56 H56C 0.9800 . ?

loop_
_geom_hbond_atom_site_label_D
_geom_hbond_atom_site_label_H
_geom_hbond_atom_site_label_A
_geom_hbond_distance_DH
_geom_hbond_distance_HA
_geom_hbond_distance_DA
_geom_hbond_angle_DHA
_geom_hbond_site_symmetry_A
_geom_hbond_publ_flag
O11 H11 O14 0.84 1.85 2.686(3) 171 . yes
O14 H14 N4 0.84 2.03 2.791(4) 151 . yes
O14 H14 N5 0.84 1.78 2.565(7) 155 . yes
O21 H21 O24 0.84 1.83 2.664(3) 176 . yes
O24 H24 N3 0.84 1.88 2.701(3) 165 . yes
C36 H36C O21 0.98 2.45 3.237(5) 137 . yes
C116 H116 O12 0.95 2.34 2.927(3) 120 . yes
C122 H122 O11 0.95 2.41 2.754(5) 101 . yes
C126 H126 O12 0.95 2.51 2.859(4) 102 . yes
C146 H146 O13 0.95 2.42 3.000(3) 119 . yes
C156 H156 O14 0.95 2.34 2.702(4) 102 . yes
C212 H212 O22 0.95 2.28 2.928(3) 125 . yes
C222 H222 O22 0.95 2.57 2.923(4) 103 . yes
C226 H226 O21 0.95 2.38 2.733(5) 101 . yes
C242 H242 O24 0.95 2.37 2.716(3) 101 . yes
C256 H256 O23 0.95 2.38 2.974(3) 120 . yes

loop_
_geom_torsion_atom_site_label_1
_geom_torsion_atom_site_label_2
_geom_torsion_atom_site_label_3
_geom_torsion_atom_site_label_4
_geom_torsion
_geom_torsion_site_symmetry_1
_geom_torsion_site_symmetry_2
_geom_torsion_site_symmetry_3
_geom_torsion_site_symmetry_4
_geom_torsion_publ_flag
C131 O12 C12 C11 -154.12(19) . . . . ?
C131 O12 C12 C13 -29.6(2) . . . . ?
O11 C11 C12 O12 177.1(2) . . . . ?
C121 C11 C12 O12 55.7(3) . . . . ?
C111 C11 C12 O12 -66.9(2) . . . . ?
O11 C11 C12 C13 62.3(3) . . . . ?
C121 C11 C12 C13 -59.2(3) . . . . ?
C111 C11 C12 C13 178.28(19) . . . . ?
C131 O13 C13 C12 -10.6(2) . . . . ?
C131 O13 C13 C14 -135.5(2) . . . . ?
O12 C12 C13 O13 23.9(2) . . . . ?
C11 C12 C13 O13 141.4(2) . . . . ?
O12 C12 C13 C14 143.8(2) . . . . ?
C11 C12 C13 C14 -98.7(2) . . . . ?
O13 C13 C14 O14 174.79(18) . . . . ?
C12 C13 C14 O14 57.9(3) . . . . ?
O13 C13 C14 C151 57.8(2) . . . . ?
C12 C13 C14 C151 -59.1(3) . . . . ?
O13 C13 C14 C141 -66.9(2) . . . . ?
C12 C13 C14 C141 176.2(2) . . . . ?
C231 O22 C22 C23 -26.8(2) . . . . ?
C231 O22 C22 C21 -150.45(19) . . . . ?
O21 C21 C22 O22 176.6(2) . . . . ?
C221 C21 C22 O22 56.5(3) . . . . ?
C211 C21 C22 O22 -66.9(3) . . . . ?
O21 C21 C22 C23 61.1(3) . . . . ?
C221 C21 C22 C23 -59.1(3) . . . . ?
C211 C21 C22 C23 177.58(19) . . . . ?
C231 O23 C23 C22 -7.3(2) . . . . ?
C231 O23 C23 C24 -132.71(19) . . . . ?
O22 C22 C23 O23 20.4(2) . . . . ?
C21 C22 C23 O23 138.8(2) . . . . ?
O22 C22 C23 C24 141.5(2) . . . . ?
C21 C22 C23 C24 -100.0(2) . . . . ?
O23 C23 C24 O24 176.33(17) . . . . ?
C22 C23 C24 O24 58.3(2) . . . . ?
O23 C23 C24 C241 59.4(2) . . . . ?
C22 C23 C24 C241 -58.6(3) . . . . ?
O23 C23 C24 C251 -65.4(2) . . . . ?
C22 C23 C24 C251 176.51(19) . . . . ?
O11 C11 C111 C116 128.6(3) . . . . ?
C121 C11 C111 C116 -112.8(3) . . . . ?
C12 C11 C111 C116 10.5(3) . . . . ?
O11 C11 C111 C112 -49.5(3) . . . . ?
C121 C11 C111 C112 69.1(3) . . . . ?
C12 C11 C111 C112 -167.6(3) . . . . ?
C116 C111 C112 C113 -0.3(5) . . . . ?
C11 C111 C112 C113 177.9(3) . . . . ?
C111 C112 C113 C114 -0.4(6) . . . . ?
C112 C113 C114 C115 0.7(5) . . . . ?
C113 C114 C115 C116 -0.2(5) . . . . ?
C112 C111 C116 C115 0.8(4) . . . . ?
C11 C111 C116 C115 -177.2(2) . . . . ?
C114 C115 C116 C111 -0.5(4) . . . . ?
O11 C11 C121 C122 -15.4(3) . . . . ?
C111 C11 C121 C122 -130.9(3) . . . . ?
C12 C11 C121 C122 105.3(3) . . . . ?
O11 C11 C121 C126 165.5(2) . . . . ?
C111 C11 C121 C126 50.0(3) . . . . ?
C12 C11 C121 C126 -73.9(3) . . . . ?
C126 C121 C122 C123 1.1(4) . . . . ?
C11 C121 C122 C123 -178.0(3) . . . . ?
C121 C122 C123 C124 -0.7(5) . . . . ?
C122 C123 C124 C125 0.1(6) . . . . ?
C123 C124 C125 C126 0.1(6) . . . . ?
C124 C125 C126 C121 0.3(5) . . . . ?
C122 C121 C126 C125 -1.0(4) . . . . ?
C11 C121 C126 C125 178.2(3) . . . . ?
C12 O12 C131 O13 23.8(2) . . . . ?
C12 O12 C131 C132 140.2(2) . . . . ?
C12 O12 C131 C136 -96.3(2) . . . . ?
C13 O13 C131 O12 -7.0(2) . . . . ?
C13 O13 C131 C132 -123.0(2) . . . . ?
C13 O13 C131 C136 112.2(2) . . . . ?
O12 C131 C132 C133 68.7(3) . . . . ?
O13 C131 C132 C133 -177.1(2) . . . . ?
C136 C131 C132 C133 -53.2(3) . . . . ?
C131 C132 C133 C134 54.6(3) . . . . ?
C132 C133 C134 C135 -56.4(3) . . . . ?
C133 C134 C135 C136 56.6(3) . . . . ?
O12 C131 C136 C135 -68.4(3) . . . . ?
O13 C131 C136 C135 175.0(2) . . . . ?
C132 C131 C136 C135 52.6(3) . . . . ?
C134 C135 C136 C131 -54.1(3) . . . . ?
O14 C14 C141 C146 121.6(3) . . . . ?
C151 C14 C141 C146 -120.6(3) . . . . ?
C13 C14 C141 C146 4.4(3) . . . . ?
O14 C14 C141 C142 -55.8(3) . . . . ?
C151 C14 C141 C142 61.9(3) . . . . ?
C13 C14 C141 C142 -173.0(2) . . . . ?
C146 C141 C142 C143 -1.9(4) . . . . ?
C14 C141 C142 C143 175.6(3) . . . . ?
C141 C142 C143 C144 0.4(5) . . . . ?
C142 C143 C144 C145 1.4(5) . . . . ?
C143 C144 C145 C146 -1.8(5) . . . . ?
C142 C141 C146 C145 1.6(4) . . . . ?
C14 C141 C146 C145 -175.8(3) . . . . ?
C144 C145 C146 C141 0.2(5) . . . . ?
O14 C14 C151 C156 -17.2(3) . . . . ?
C141 C14 C151 C156 -135.1(2) . . . . ?
C13 C14 C151 C156 98.8(3) . . . . ?
O14 C14 C151 C152 165.7(2) . . . . ?
C141 C14 C151 C152 47.7(3) . . . . ?
C13 C14 C151 C152 -78.4(3) . . . . ?
C156 C151 C152 C153 -1.8(4) . . . . ?
C14 C151 C152 C153 175.4(2) . . . . ?
C151 C152 C153 C154 1.3(4) . . . . ?
C152 C153 C154 C155 0.4(4) . . . . ?
C153 C154 C155 C156 -1.5(5) . . . . ?
C154 C155 C156 C151 1.0(4) . . . . ?
C152 C151 C156 C155 0.7(4) . . . . ?
C14 C151 C156 C155 -176.5(2) . . . . ?
O21 C21 C211 C212 142.2(3) . . . . ?
C221 C21 C211 C212 -99.7(3) . . . . ?
C22 C21 C211 C212 24.4(4) . . . . ?
O21 C21 C211 C216 -37.4(3) . . . . ?
C221 C21 C211 C216 80.7(3) . . . . ?
C22 C21 C211 C216 -155.2(2) . . . . ?
C216 C211 C212 C213 -0.5(4) . . . . ?
C21 C211 C212 C213 179.9(3) . . . . ?
C211 C212 C213 C214 0.0(5) . . . . ?
C212 C213 C214 C215 0.8(5) . . . . ?
C213 C214 C215 C216 -1.0(5) . . . . ?
C214 C215 C216 C211 0.5(5) . . . . ?
C212 C211 C216 C215 0.3(5) . . . . ?
C21 C211 C216 C215 179.9(3) . . . . ?
O21 C21 C221 C222 166.0(2) . . . . ?
C211 C21 C221 C222 50.5(3) . . . . ?
C22 C21 C221 C222 -74.9(3) . . . . ?
O21 C21 C221 C226 -13.8(3) . . . . ?
C211 C21 C221 C226 -129.4(3) . . . . ?
C22 C21 C221 C226 105.3(3) . . . . ?
C226 C221 C222 C223 0.1(4) . . . . ?
C21 C221 C222 C223 -179.7(3) . . . . ?
C221 C222 C223 C224 -0.1(5) . . . . ?
C222 C223 C224 C225 -0.4(7) . . . . ?
C223 C224 C225 C226 1.0(7) . . . . ?
C222 C221 C226 C225 0.4(5) . . . . ?
C21 C221 C226 C225 -179.7(3) . . . . ?
C224 C225 C226 C221 -1.0(6) . . . . ?
C22 O22 C231 O23 22.9(2) . . . . ?
C22 O22 C231 C232 -96.3(2) . . . . ?
C22 O22 C231 C236 140.1(2) . . . . ?
C23 O23 C231 O22 -8.6(2) . . . . ?
C23 O23 C231 C232 111.0(2) . . . . ?
C23 O23 C231 C236 -124.8(2) . . . . ?
O22 C231 C232 C233 -69.2(3) . . . . ?
O23 C231 C232 C233 174.3(2) . . . . ?
C236 C231 C232 C233 51.8(3) . . . . ?
C231 C232 C233 C234 -53.8(3) . . . . ?
C232 C233 C234 C235 57.3(3) . . . . ?
C233 C234 C235 C236 -58.2(3) . . . . ?
O22 C231 C236 C235 69.8(3) . . . . ?
O23 C231 C236 C235 -175.5(2) . . . . ?
C232 C231 C236 C235 -52.8(3) . . . . ?
C234 C235 C236 C231 55.9(3) . . . . ?
O24 C24 C241 C242 -20.2(3) . . . . ?
C251 C24 C241 C242 -137.4(2) . . . . ?
C23 C24 C241 C242 96.2(3) . . . . ?
O24 C24 C241 C246 160.8(2) . . . . ?
C251 C24 C241 C246 43.7(3) . . . . ?
C23 C24 C241 C246 -82.7(3) . . . . ?
C246 C241 C242 C243 0.5(4) . . . . ?
C24 C241 C242 C243 -178.4(2) . . . . ?
C241 C242 C243 C244 0.1(4) . . . . ?
C242 C243 C244 C245 -0.4(4) . . . . ?
C243 C244 C245 C246 0.1(4) . . . . ?
C244 C245 C246 C241 0.6(4) . . . . ?
C242 C241 C246 C245 -0.9(4) . . . . ?
C24 C241 C246 C245 178.1(2) . . . . ?
O24 C24 C251 C256 125.0(3) . . . . ?
C241 C24 C251 C256 -118.2(3) . . . . ?
C23 C24 C251 C256 7.6(3) . . . . ?
O24 C24 C251 C252 -53.5(3) . . . . ?
C241 C24 C251 C252 63.3(3) . . . . ?
C23 C24 C251 C252 -170.9(2) . . . . ?
C256 C251 C252 C253 -2.1(4) . . . . ?
C24 C251 C252 C253 176.5(3) . . . . ?
C251 C252 C253 C254 1.1(5) . . . . ?
C252 C253 C254 C255 0.6(6) . . . . ?
C253 C254 C255 C256 -1.3(6) . . . . ?
C252 C251 C256 C255 1.4(4) . . . . ?
C24 C251 C256 C255 -177.0(3) . . . . ?
C254 C255 C256 C251 0.2(5) . . . . ?
C35 C31 N3 C32 0.0 . . . . ?
C36 C31 N3 C32 -175.8(4) . . . . ?
C31 N3 C32 C33 0.0 . . . . ?
N3 C32 C33 C34 0.0 . . . . ?
C32 C33 C34 C35 0.0 . . . . ?
C33 C34 C35 C31 0.0 . . . . ?
N3 C31 C35 C34 0.0 . . . . ?
C36 C31 C35 C34 175.5(4) . . . . ?
C45 C41 N4 C42 0.0 . . . . ?
C46 C41 N4 C42 -176.7(6) . . . . ?
C41 N4 C42 C43 0.0 . . . . ?
N4 C42 C43 C44 0.0 . . . . ?
C42 C43 C44 C45 0.0 . . . . ?
C43 C44 C45 C41 0.0 . . . . ?
N4 C41 C45 C44 0.0 . . . . ?
C46 C41 C45 C44 176.7(6) . . . . ?
C55 C51 N5 C52 0.0 . . . . ?
C56 C51 N5 C52 -174.1(8) . . . . ?
C51 N5 C52 C53 0.0 . . . . ?
N5 C52 C53 C54 0.0 . . . . ?
C52 C53 C54 C55 0.0 . . . . ?
C53 C54 C55 C51 0.0 . . . . ?
N5 C51 C55 C54 0.0 . . . . ?
C56 C51 C55 C54 173.9(8) . . . . ?
